data_4104280
loop_
_publ_author_name
'Evan M. Benbow'
'Naresh S. Dalal'
'Susan E. Latturner'

_publ_contact_author_address
;
 Department of Chemistry and Biochemistry
 Florida State University
 Tallahassee, FL  32308
;
_publ_contact_author_email latturne@chem.fsu.edu
_publ_contact_author_fax 8506448281
_publ_contact_author_name 'Prof. Susan E. Latturner'
_publ_contact_author_phone 8506444047
_publ_section_title
;
 Spin Glass Behavior of Isolated, Geometrically Frustrated Tetrahedra of
 Iron Atoms in the Intermetallic La21Fe8Sn7C12
;
_journal_name_full 'Journal of the American Chemical Society'
_journal_page_first 3349
_journal_page_last 3354
_journal_paper_doi 10.1021/ja809084n
_journal_volume 131
_journal_year 2009
_chemical_formula_sum 'C12 Bi7 Fe8 La21'
_chemical_formula_weight 4970.90
_chemical_name_systematic
; 
 ? 
;
_space_group_IT_number 225
_symmetry_cell_setting cubic
_symmetry_space_group_name_Hall '-F 4 2 3'
_symmetry_space_group_name_H-M 'F m -3 m'
_atom_sites_solution_hydrogens none
_atom_sites_solution_primary direct
_atom_sites_solution_secondary difmap
_audit_creation_method SHELXL-97
_cell_angle_alpha 90.00
_cell_angle_beta 90.00
_cell_angle_gamma 90.00
_cell_formula_units_Z 4
_cell_length_a 16.4863(5)
_cell_length_b 16.4863(5)
_cell_length_c 16.4863(5)
_cell_measurement_reflns_used 7785
_cell_measurement_temperature 293(2)
_cell_measurement_theta_max 28.28
_cell_measurement_theta_min 2.14
_cell_volume 4480.9(2)
_computing_cell_refinement 'Bruker SMART'
_computing_data_collection 'Bruker SMART'
_computing_data_reduction 'Bruker SMART'
_computing_molecular_graphics 'Bruker SHELXTL'
_computing_publication_material 'Bruker SHELXTL'
_computing_structure_refinement 'SHELXL-97 (Sheldrick, 1997)'
_computing_structure_solution 'SHELXS-97 (Sheldrick, 1990)'
_diffrn_ambient_temperature 293(2)
_diffrn_measured_fraction_theta_full 1.000
_diffrn_measured_fraction_theta_max 1.000
_diffrn_measurement_device_type 'Bruker APEX CCD area detector'
_diffrn_measurement_method 'phi and omega scans'
_diffrn_radiation_monochromator graphite
_diffrn_radiation_source 'fine-focus sealed tube'
_diffrn_radiation_type MoK\a
_diffrn_radiation_wavelength 0.71073
_diffrn_reflns_av_R_equivalents 0.0652
_diffrn_reflns_av_sigmaI/netI 0.0225
_diffrn_reflns_limit_h_max 17
_diffrn_reflns_limit_h_min -21
_diffrn_reflns_limit_k_max 20
_diffrn_reflns_limit_k_min -21
_diffrn_reflns_limit_l_max 21
_diffrn_reflns_limit_l_min -18
_diffrn_reflns_number 7785
_diffrn_reflns_theta_full 28.28
_diffrn_reflns_theta_max 28.28
_diffrn_reflns_theta_min 2.14
_exptl_absorpt_coefficient_mu 49.370
_exptl_absorpt_correction_type empirical
_exptl_absorpt_process_details 'via SADABS (Bruker, 2000)'
_exptl_crystal_colour silver
_exptl_crystal_density_diffrn 7.368
_exptl_crystal_density_method 'not measured'
_exptl_crystal_description cuboid
_exptl_crystal_F_000 8232
_exptl_crystal_size_max 0.08
_exptl_crystal_size_mid 0.04
_exptl_crystal_size_min 0.03
_refine_diff_density_max 2.446
_refine_diff_density_min -3.406
_refine_diff_density_rms 0.441
_refine_ls_extinction_coef 0.000018(3)
_refine_ls_extinction_expression Fc^*^=kFc[1+0.001xFc^2^\l^3^/sin(2\q)]^-1/4^
_refine_ls_extinction_method SHELXL
_refine_ls_goodness_of_fit_ref 1.224
_refine_ls_matrix_type full
_refine_ls_number_parameters 19
_refine_ls_number_reflns 331
_refine_ls_number_restraints 0
_refine_ls_restrained_S_all 1.224
_refine_ls_R_factor_all 0.0331
_refine_ls_R_factor_gt 0.0326
_refine_ls_shift/su_max 0.001
_refine_ls_shift/su_mean 0.000
_refine_ls_structure_factor_coef Fsqd
_refine_ls_weighting_details 'calc w=1/[\s^2^(Fo^2^)+(0.0000P)^2^+1521.3301P] where P=(Fo^2^+2Fc^2^)/3'
_refine_ls_weighting_scheme calc
_refine_ls_wR_factor_gt 0.0692
_refine_ls_wR_factor_ref 0.0694
_reflns_number_gt 327
_reflns_number_total 331
_reflns_threshold_expression >2sigma(I)
_cod_data_source_file ja809084n_si_001_5.cif
_cod_data_source_block 1sl152db
_cod_original_sg_symbol_H-M Fm-3m
_cod_database_code 4104280

loop_
_symmetry_equiv_pos_as_xyz
'x, y, z'
'-x, -y, z'
'-x, y, -z'
'x, -y, -z'
'z, x, y'
'z, -x, -y'
'-z, -x, y'
'-z, x, -y'
'y, z, x'
'-y, z, -x'
'y, -z, -x'
'-y, -z, x'
'y, x, -z'
'-y, -x, -z'
'y, -x, z'
'-y, x, z'
'x, z, -y'
'-x, z, y'
'-x, -z, -y'
'x, -z, y'
'z, y, -x'
'z, -y, x'
'-z, y, x'
'-z, -y, -x'
'x, y+1/2, z+1/2'
'-x, -y+1/2, z+1/2'
'-x, y+1/2, -z+1/2'
'x, -y+1/2, -z+1/2'
'z, x+1/2, y+1/2'
'z, -x+1/2, -y+1/2'
'-z, -x+1/2, y+1/2'
'-z, x+1/2, -y+1/2'
'y, z+1/2, x+1/2'
'-y, z+1/2, -x+1/2'
'y, -z+1/2, -x+1/2'
'-y, -z+1/2, x+1/2'
'y, x+1/2, -z+1/2'
'-y, -x+1/2, -z+1/2'
'y, -x+1/2, z+1/2'
'-y, x+1/2, z+1/2'
'x, z+1/2, -y+1/2'
'-x, z+1/2, y+1/2'
'-x, -z+1/2, -y+1/2'
'x, -z+1/2, y+1/2'
'z, y+1/2, -x+1/2'
'z, -y+1/2, x+1/2'
'-z, y+1/2, x+1/2'
'-z, -y+1/2, -x+1/2'
'x+1/2, y, z+1/2'
'-x+1/2, -y, z+1/2'
'-x+1/2, y, -z+1/2'
'x+1/2, -y, -z+1/2'
'z+1/2, x, y+1/2'
'z+1/2, -x, -y+1/2'
'-z+1/2, -x, y+1/2'
'-z+1/2, x, -y+1/2'
'y+1/2, z, x+1/2'
'-y+1/2, z, -x+1/2'
'y+1/2, -z, -x+1/2'
'-y+1/2, -z, x+1/2'
'y+1/2, x, -z+1/2'
'-y+1/2, -x, -z+1/2'
'y+1/2, -x, z+1/2'
'-y+1/2, x, z+1/2'
'x+1/2, z, -y+1/2'
'-x+1/2, z, y+1/2'
'-x+1/2, -z, -y+1/2'
'x+1/2, -z, y+1/2'
'z+1/2, y, -x+1/2'
'z+1/2, -y, x+1/2'
'-z+1/2, y, x+1/2'
'-z+1/2, -y, -x+1/2'
'x+1/2, y+1/2, z'
'-x+1/2, -y+1/2, z'
'-x+1/2, y+1/2, -z'
'x+1/2, -y+1/2, -z'
'z+1/2, x+1/2, y'
'z+1/2, -x+1/2, -y'
'-z+1/2, -x+1/2, y'
'-z+1/2, x+1/2, -y'
'y+1/2, z+1/2, x'
'-y+1/2, z+1/2, -x'
'y+1/2, -z+1/2, -x'
'-y+1/2, -z+1/2, x'
'y+1/2, x+1/2, -z'
'-y+1/2, -x+1/2, -z'
'y+1/2, -x+1/2, z'
'-y+1/2, x+1/2, z'
'x+1/2, z+1/2, -y'
'-x+1/2, z+1/2, y'
'-x+1/2, -z+1/2, -y'
'x+1/2, -z+1/2, y'
'z+1/2, y+1/2, -x'
'z+1/2, -y+1/2, x'
'-z+1/2, y+1/2, x'
'-z+1/2, -y+1/2, -x'
'-x, -y, -z'
'x, y, -z'
'x, -y, z'
'-x, y, z'
'-z, -x, -y'
'-z, x, y'
'z, x, -y'
'z, -x, y'
'-y, -z, -x'
'y, -z, x'
'-y, z, x'
'y, z, -x'
'-y, -x, z'
'y, x, z'
'-y, x, -z'
'y, -x, -z'
'-x, -z, y'
'x, -z, -y'
'x, z, y'
'-x, z, -y'
'-z, -y, x'
'-z, y, -x'
'z, -y, -x'
'z, y, x'
'-x, -y+1/2, -z+1/2'
'x, y+1/2, -z+1/2'
'x, -y+1/2, z+1/2'
'-x, y+1/2, z+1/2'
'-z, -x+1/2, -y+1/2'
'-z, x+1/2, y+1/2'
'z, x+1/2, -y+1/2'
'z, -x+1/2, y+1/2'
'-y, -z+1/2, -x+1/2'
'y, -z+1/2, x+1/2'
'-y, z+1/2, x+1/2'
'y, z+1/2, -x+1/2'
'-y, -x+1/2, z+1/2'
'y, x+1/2, z+1/2'
'-y, x+1/2, -z+1/2'
'y, -x+1/2, -z+1/2'
'-x, -z+1/2, y+1/2'
'x, -z+1/2, -y+1/2'
'x, z+1/2, y+1/2'
'-x, z+1/2, -y+1/2'
'-z, -y+1/2, x+1/2'
'-z, y+1/2, -x+1/2'
'z, -y+1/2, -x+1/2'
'z, y+1/2, x+1/2'
'-x+1/2, -y, -z+1/2'
'x+1/2, y, -z+1/2'
'x+1/2, -y, z+1/2'
'-x+1/2, y, z+1/2'
'-z+1/2, -x, -y+1/2'
'-z+1/2, x, y+1/2'
'z+1/2, x, -y+1/2'
'z+1/2, -x, y+1/2'
'-y+1/2, -z, -x+1/2'
'y+1/2, -z, x+1/2'
'-y+1/2, z, x+1/2'
'y+1/2, z, -x+1/2'
'-y+1/2, -x, z+1/2'
'y+1/2, x, z+1/2'
'-y+1/2, x, -z+1/2'
'y+1/2, -x, -z+1/2'
'-x+1/2, -z, y+1/2'
'x+1/2, -z, -y+1/2'
'x+1/2, z, y+1/2'
'-x+1/2, z, -y+1/2'
'-z+1/2, -y, x+1/2'
'-z+1/2, y, -x+1/2'
'z+1/2, -y, -x+1/2'
'z+1/2, y, x+1/2'
'-x+1/2, -y+1/2, -z'
'x+1/2, y+1/2, -z'
'x+1/2, -y+1/2, z'
'-x+1/2, y+1/2, z'
'-z+1/2, -x+1/2, -y'
'-z+1/2, x+1/2, y'
'z+1/2, x+1/2, -y'
'z+1/2, -x+1/2, y'
'-y+1/2, -z+1/2, -x'
'y+1/2, -z+1/2, x'
'-y+1/2, z+1/2, x'
'y+1/2, z+1/2, -x'
'-y+1/2, -x+1/2, z'
'y+1/2, x+1/2, z'
'-y+1/2, x+1/2, -z'
'y+1/2, -x+1/2, -z'
'-x+1/2, -z+1/2, y'
'x+1/2, -z+1/2, -y'
'x+1/2, z+1/2, y'
'-x+1/2, z+1/2, -y'
'-z+1/2, -y+1/2, x'
'-z+1/2, y+1/2, -x'
'z+1/2, -y+1/2, -x'
'z+1/2, y+1/2, x'

loop_
_atom_site_label
_atom_site_type_symbol
_atom_site_fract_x
_atom_site_fract_y
_atom_site_fract_z
_atom_site_U_iso_or_equiv
_atom_site_adp_type
_atom_site_occupancy
_atom_site_symmetry_multiplicity
_atom_site_calc_flag
_atom_site_refinement_flags
Bi1 Bi 0.29093(7) 0.0000 0.0000 0.0085(3) Uani 1 8 d S
Bi2 Bi 0.0000 0.0000 0.0000 0.0122(6) Uani 1 48 d S
La1 La 0.0000 0.17008(5) 0.17008(5) 0.0052(3) Uani 1 4 d S
La2 La 0.36294(5) 0.36294(5) 0.36294(5) 0.0046(3) Uani 1 6 d S
La3 La 0.5000 0.5000 0.5000 0.0131(9) Uani 1 48 d S
Fe1 Fe 0.19469(12) 0.19469(12) 0.19469(12) 0.0046(7) Uani 1 6 d S
C1 C 0.1074(12) 0.2500 0.2500 0.004(3) Uiso 1 4 d S

loop_
_atom_site_aniso_label
_atom_site_aniso_U_11
_atom_site_aniso_U_22
_atom_site_aniso_U_33
_atom_site_aniso_U_23
_atom_site_aniso_U_13
_atom_site_aniso_U_12
Bi1 0.0097(6) 0.0079(4) 0.0079(4) 0.000 0.000 0.000
Bi2 0.0122(6) 0.0122(6) 0.0122(6) 0.000 0.000 0.000
La1 0.0052(5) 0.0052(4) 0.0052(4) -0.0004(4) 0.000 0.000
La2 0.0046(3) 0.0046(3) 0.0046(3) -0.0003(3) -0.0003(3) -0.0003(3)
La3 0.0131(9) 0.0131(9) 0.0131(9) 0.000 0.000 0.000
Fe1 0.0046(7) 0.0046(7) 0.0046(7) 0.0001(7) 0.0001(7) 0.0001(7)

loop_
_atom_type_symbol
_atom_type_description
_atom_type_scat_dispersion_real
_atom_type_scat_dispersion_imag
_atom_type_scat_source
Fe Fe 0.3463 0.8444 'International Tables Vol C Tables 4.2.6.8 and 6.1.1.4'
La La -0.2871 2.4523 'International Tables Vol C Tables 4.2.6.8 and 6.1.1.4'
Bi Bi -4.1077 10.2566 'International Tables Vol C Tables 4.2.6.8 and 6.1.1.4'
C C 0.0033 0.0016 'International Tables Vol C Tables 4.2.6.8 and 6.1.1.4'

loop_
_geom_angle_atom_site_label_1
_geom_angle_atom_site_label_2
_geom_angle_atom_site_label_3
_geom_angle
_geom_angle_site_symmetry_1
_geom_angle_site_symmetry_3
La2 Bi1 La2 139.24(5) 28 25_544
La2 Bi1 La2 83.035(18) 28 123_554
La2 Bi1 La2 83.035(18) 25_544 123_554
La2 Bi1 La2 83.035(18) 28 122_545
La2 Bi1 La2 83.035(18) 25_544 122_545
La2 Bi1 La2 139.24(5) 123_554 122_545
La2 Bi1 La1 137.905(16) 28 106
La2 Bi1 La1 70.21(2) 25_544 106
La2 Bi1 La1 137.905(16) 123_554 106
La2 Bi1 La1 70.21(2) 122_545 106
La2 Bi1 La1 137.905(16) 28 6
La2 Bi1 La1 70.21(2) 25_544 6
La2 Bi1 La1 70.21(2) 123_554 6
La2 Bi1 La1 137.905(16) 122_545 6
La1 Bi1 La1 70.40(2) 106 6
La2 Bi1 La1 70.21(2) 28 5
La2 Bi1 La1 137.905(16) 25_544 5
La2 Bi1 La1 137.905(16) 123_554 5
La2 Bi1 La1 70.21(2) 122_545 5
La1 Bi1 La1 70.40(2) 106 5
La1 Bi1 La1 109.21(5) 6 5
La2 Bi1 La1 70.21(2) 28 9
La2 Bi1 La1 137.905(16) 25_544 9
La2 Bi1 La1 70.21(2) 123_554 9
La2 Bi1 La1 137.905(16) 122_545 9
La1 Bi1 La1 109.21(5) 106 9
La1 Bi1 La1 70.40(2) 6 9
La1 Bi1 La1 70.40(2) 5 9
La2 Bi1 La3 69.62(3) 28 25_544
La2 Bi1 La3 69.62(3) 25_544 25_544
La2 Bi1 La3 69.62(3) 123_554 25_544
La2 Bi1 La3 69.62(3) 122_545 25_544
La1 Bi1 La3 125.40(2) 106 25_544
La1 Bi1 La3 125.40(2) 6 25_544
La1 Bi1 La3 125.40(2) 5 25_544
La1 Bi1 La3 125.40(2) 9 25_544
La1 Bi2 La1 120.0 . 105
La1 Bi2 La1 180.00(3) . 97
La1 Bi2 La1 60.0 105 97
La1 Bi2 La1 60.0 . 9
La1 Bi2 La1 180.00(3) 105 9
La1 Bi2 La1 120.0 97 9
La1 Bi2 La1 120.0 . 101
La1 Bi2 La1 60.0 105 101
La1 Bi2 La1 60.0 97 101
La1 Bi2 La1 120.0 9 101
La1 Bi2 La1 60.0 . 5
La1 Bi2 La1 120.0 105 5
La1 Bi2 La1 120.0 97 5
La1 Bi2 La1 60.0 9 5
La1 Bi2 La1 180.00(3) 101 5
La1 Bi2 La1 120.0 . 106
La1 Bi2 La1 90.0 105 106
La1 Bi2 La1 60.0 97 106
La1 Bi2 La1 90.0 9 106
La1 Bi2 La1 120.0 101 106
La1 Bi2 La1 60.0 5 106
La1 Bi2 La1 120.0 . 6
La1 Bi2 La1 120.0 105 6
La1 Bi2 La1 60.0 97 6
La1 Bi2 La1 60.0 9 6
La1 Bi2 La1 90.0 101 6
La1 Bi2 La1 90.0 5 6
La1 Bi2 La1 60.0 106 6
La1 Bi2 La1 60.0 . 102
La1 Bi2 La1 60.0 105 102
La1 Bi2 La1 120.0 97 102
La1 Bi2 La1 120.0 9 102
La1 Bi2 La1 90.0 101 102
La1 Bi2 La1 90.0 5 102
La1 Bi2 La1 120.0 106 102
La1 Bi2 La1 180.00(3) 6 102
La1 Bi2 La1 90.0 . 98
La1 Bi2 La1 120.0 105 98
La1 Bi2 La1 90.0 97 98
La1 Bi2 La1 60.0 9 98
La1 Bi2 La1 60.0 101 98
La1 Bi2 La1 120.0 5 98
La1 Bi2 La1 120.0 106 98
La1 Bi2 La1 60.0 6 98
La1 Bi2 La1 120.0 102 98
La1 Bi2 La1 90.0 . 2
La1 Bi2 La1 60.0 105 2
La1 Bi2 La1 90.0 97 2
La1 Bi2 La1 120.0 9 2
La1 Bi2 La1 120.0 101 2
La1 Bi2 La1 60.0 5 2
La1 Bi2 La1 60.0 106 2
La1 Bi2 La1 120.0 6 2
La1 Bi2 La1 60.0 102 2
La1 Bi2 La1 180.00(3) 98 2
La1 Bi2 La1 60.0 . 10
La1 Bi2 La1 90.0 105 10
La1 Bi2 La1 120.0 97 10
La1 Bi2 La1 90.0 9 10
La1 Bi2 La1 60.0 101 10
La1 Bi2 La1 120.0 5 10
La1 Bi2 La1 180.00(3) 106 10
La1 Bi2 La1 120.0 6 10
La1 Bi2 La1 60.0 102 10
La1 Bi2 La1 60.0 98 10
La1 Bi2 La1 120.0 2 10
C1 La1 C1 87.1(6) 121 .
C1 La1 Fe1 123.4(3) 121 .
C1 La1 Fe1 36.3(3) . .
C1 La1 Fe1 36.3(3) 121 100
C1 La1 Fe1 123.4(3) . 100
Fe1 La1 Fe1 159.73(10) . 100
C1 La1 Bi1 96.95(4) 121 5
C1 La1 Bi1 96.95(4) . 5
Fe1 La1 Bi1 91.683(8) . 5
Fe1 La1 Bi1 91.683(8) 100 5
C1 La1 Bi1 96.95(4) 121 9
C1 La1 Bi1 96.95(4) . 9
Fe1 La1 Bi1 91.683(8) . 9
Fe1 La1 Bi1 91.683(8) 100 9
Bi1 La1 Bi1 160.79(5) 5 9
C1 La1 La1 43.5(3) 121 121
C1 La1 La1 43.5(3) . 121
Fe1 La1 La1 79.86(5) . 121
Fe1 La1 La1 79.86(5) 100 121
Bi1 La1 La1 99.60(2) 5 121
Bi1 La1 La1 99.60(2) 9 121
C1 La1 La2 93.0(2) 121 51
C1 La1 La2 42.42(5) . 51
Fe1 La1 La2 49.61(3) . 51
Fe1 La1 La2 118.78(4) 100 51
Bi1 La1 La2 54.53(2) 5 51
Bi1 La1 La2 137.57(3) 9 51
La1 La1 La2 61.763(14) 121 51
C1 La1 La2 93.0(2) 121 74
C1 La1 La2 42.42(5) . 74
Fe1 La1 La2 49.61(3) . 74
Fe1 La1 La2 118.78(4) 100 74
Bi1 La1 La2 137.57(3) 5 74
Bi1 La1 La2 54.53(2) 9 74
La1 La1 La2 61.763(14) 121 74
La2 La1 La2 83.91(4) 51 74
C1 La1 La2 42.42(5) 121 171_455
C1 La1 La2 93.0(2) . 171_455
Fe1 La1 La2 118.78(4) . 171_455
Fe1 La1 La2 49.61(3) 100 171_455
Bi1 La1 La2 137.57(3) 5 171_455
Bi1 La1 La2 54.53(2) 9 171_455
La1 La1 La2 61.763(14) 121 171_455
La2 La1 La2 123.53(3) 51 171_455
La2 La1 La2 70.02(4) 74 171_455
C1 La1 La2 42.42(5) 121 146_455
C1 La1 La2 93.0(2) . 146_455
Fe1 La1 La2 118.78(4) . 146_455
Fe1 La1 La2 49.61(3) 100 146_455
Bi1 La1 La2 54.53(2) 5 146_455
Bi1 La1 La2 137.57(3) 9 146_455
La1 La1 La2 61.763(15) 121 146_455
La2 La1 La2 70.02(4) 51 146_455
La2 La1 La2 123.53(3) 74 146_455
La2 La1 La2 83.91(4) 171_455 146_455
C1 La1 Bi2 136.5(3) 121 .
C1 La1 Bi2 136.5(3) . .
Fe1 La1 Bi2 100.14(5) . .
Fe1 La1 Bi2 100.14(5) 100 .
Bi1 La1 Bi2 80.40(2) 5 .
Bi1 La1 Bi2 80.40(2) 9 .
La1 La1 Bi2 180.00(3) 121 .
La2 La1 Bi2 118.237(14) 51 .
La2 La1 Bi2 118.237(14) 74 .
La2 La1 Bi2 118.237(14) 171_455 .
La2 La1 Bi2 118.237(14) 146_455 .
C1 La2 C1 76.8(6) 30 74
C1 La2 C1 76.8(6) 30 58
C1 La2 C1 76.8(6) 74 58
C1 La2 Fe1 38.4(3) 30 28
C1 La2 Fe1 74.7(4) 74 28
C1 La2 Fe1 38.4(3) 58 28
C1 La2 Fe1 74.7(4) 30 51
C1 La2 Fe1 38.4(3) 74 51
C1 La2 Fe1 38.4(3) 58 51
Fe1 La2 Fe1 49.46(11) 28 51
C1 La2 Fe1 38.4(3) 30 74
C1 La2 Fe1 38.4(3) 74 74
C1 La2 Fe1 74.7(4) 58 74
Fe1 La2 Fe1 49.46(11) 28 74
Fe1 La2 Fe1 49.46(11) 51 74
C1 La2 Bi1 95.6(3) 30 81
C1 La2 Bi1 95.6(3) 74 81
C1 La2 Bi1 170.2(4) 58 81
Fe1 La2 Bi1 133.91(2) 28 81
Fe1 La2 Bi1 133.91(2) 51 81
Fe1 La2 Bi1 95.47(7) 74 81
C1 La2 Bi1 170.2(4) 30 53
C1 La2 Bi1 95.6(3) 74 53
C1 La2 Bi1 95.6(3) 58 53
Fe1 La2 Bi1 133.91(2) 28 53
Fe1 La2 Bi1 95.47(7) 51 53
Fe1 La2 Bi1 133.91(2) 74 53
Bi1 La2 Bi1 91.28(4) 81 53
C1 La2 Bi1 95.6(3) 30 25
C1 La2 Bi1 170.2(4) 74 25
C1 La2 Bi1 95.6(3) 58 25
Fe1 La2 Bi1 95.47(7) 28 25
Fe1 La2 Bi1 133.91(2) 51 25
Fe1 La2 Bi1 133.91(2) 74 25
Bi1 La2 Bi1 91.28(4) 81 25
Bi1 La2 Bi1 91.28(4) 53 25
C1 La2 La3 134.2(4) 30 .
C1 La2 La3 134.2(4) 74 .
C1 La2 La3 134.2(4) 58 .
Fe1 La2 La3 151.11(7) 28 .
Fe1 La2 La3 151.11(7) 51 .
Fe1 La2 La3 151.11(7) 74 .
Bi1 La2 La3 55.64(3) 81 .
Bi1 La2 La3 55.64(3) 53 .
Bi1 La2 La3 55.64(3) 25 .
C1 La2 La1 40.3(3) 30 30
C1 La2 La1 116.8(3) 74 30
C1 La2 La1 82.12(7) 58 30
Fe1 La2 La1 53.68(5) 28 30
Fe1 La2 La1 102.99(6) 51 30
Fe1 La2 La1 78.67(2) 74 30
Bi1 La2 La1 96.124(14) 81 30
Bi1 La2 La1 145.74(3) 53 30
Bi1 La2 La1 55.263(17) 25 30
La3 La2 La1 102.39(2) . 30
C1 La2 La1 82.12(7) 30 74
C1 La2 La1 40.3(3) 74 74
C1 La2 La1 116.8(3) 58 74
Fe1 La2 La1 102.99(6) 28 74
Fe1 La2 La1 78.67(2) 51 74
Fe1 La2 La1 53.68(5) 74 74
Bi1 La2 La1 55.263(17) 81 74
Bi1 La2 La1 96.124(14) 53 74
Bi1 La2 La1 145.74(3) 25 74
La3 La2 La1 102.39(2) . 74
La1 La2 La1 115.524(14) 30 74
Bi1 La3 Bi1 180.0 177_556 81
Bi1 La3 Bi1 90.0 177_556 25
Bi1 La3 Bi1 90.0 81 25
Bi1 La3 Bi1 90.0 177_556 121_655
Bi1 La3 Bi1 90.0 81 121_655
Bi1 La3 Bi1 180.0 25 121_655
Bi1 La3 Bi1 90.0 177_556 53
Bi1 La3 Bi1 90.0 81 53
Bi1 La3 Bi1 90.0 25 53
Bi1 La3 Bi1 90.0 121_655 53
Bi1 La3 Bi1 90.0 177_556 149_565
Bi1 La3 Bi1 90.0 81 149_565
Bi1 La3 Bi1 90.0 25 149_565
Bi1 La3 Bi1 90.0 121_655 149_565
Bi1 La3 Bi1 180.0 53 149_565
Bi1 La3 La2 125.3 177_556 .
Bi1 La3 La2 54.7 81 .
Bi1 La3 La2 54.7 25 .
Bi1 La3 La2 125.3 121_655 .
Bi1 La3 La2 54.7 53 .
Bi1 La3 La2 125.3 149_565 .
Bi1 La3 La2 54.7 177_556 97_666
Bi1 La3 La2 125.3 81 97_666
Bi1 La3 La2 125.3 25 97_666
Bi1 La3 La2 54.7 121_655 97_666
Bi1 La3 La2 125.3 53 97_666
Bi1 La3 La2 54.7 149_565 97_666
La2 La3 La2 180.00(2) . 97_666
Bi1 La3 La2 125.3 177_556 100_655
Bi1 La3 La2 54.7 81 100_655
Bi1 La3 La2 125.3 25 100_655
Bi1 La3 La2 54.7 121_655 100_655
Bi1 La3 La2 54.7 53 100_655
Bi1 La3 La2 125.3 149_565 100_655
La2 La3 La2 70.5 . 100_655
La2 La3 La2 109.5 97_666 100_655
Bi1 La3 La2 125.3 177_556 2_665
Bi1 La3 La2 54.7 81 2_665
Bi1 La3 La2 125.3 25 2_665
Bi1 La3 La2 54.7 121_655 2_665
Bi1 La3 La2 125.3 53 2_665
Bi1 La3 La2 54.7 149_565 2_665
La2 La3 La2 109.5 . 2_665
La2 La3 La2 70.5 97_666 2_665
La2 La3 La2 70.5 100_655 2_665
Bi1 La3 La2 54.7 177_556 98_556
Bi1 La3 La2 125.3 81 98_556
Bi1 La3 La2 54.7 25 98_556
Bi1 La3 La2 125.3 121_655 98_556
Bi1 La3 La2 54.7 53 98_556
Bi1 La3 La2 125.3 149_565 98_556
La2 La3 La2 70.5 . 98_556
La2 La3 La2 109.5 97_666 98_556
La2 La3 La2 109.5 100_655 98_556
La2 La3 La2 180.00(2) 2_665 98_556
Bi1 La3 La2 54.7 177_556 3_656
Bi1 La3 La2 125.3 81 3_656
Bi1 La3 La2 125.3 25 3_656
Bi1 La3 La2 54.7 121_655 3_656
Bi1 La3 La2 54.7 53 3_656
Bi1 La3 La2 125.3 149_565 3_656
La2 La3 La2 109.5 . 3_656
La2 La3 La2 70.5 97_666 3_656
La2 La3 La2 70.5 100_655 3_656
La2 La3 La2 109.5 2_665 3_656
La2 La3 La2 70.5 98_556 3_656
C1 Fe1 C1 118.70(15) . 9
C1 Fe1 C1 118.70(15) . 5
C1 Fe1 C1 118.70(15) 9 5
C1 Fe1 Fe1 48.1(4) . 28
C1 Fe1 Fe1 101.1(3) 9 28
C1 Fe1 Fe1 101.1(3) 5 28
C1 Fe1 Fe1 101.1(3) . 51
C1 Fe1 Fe1 101.1(3) 9 51
C1 Fe1 Fe1 48.2(4) 5 51
Fe1 Fe1 Fe1 60.0 28 51
C1 Fe1 Fe1 101.1(3) . 74
C1 Fe1 Fe1 48.2(4) 9 74
C1 Fe1 Fe1 101.1(3) 5 74
Fe1 Fe1 Fe1 60.0 28 74
Fe1 Fe1 Fe1 60.0 51 74
C1 Fe1 La2 59.42(5) . 74
C1 Fe1 La2 164.0(4) 9 74
C1 Fe1 La2 59.42(5) 5 74
Fe1 Fe1 La2 65.27(6) 28 74
Fe1 Fe1 La2 65.27(6) 51 74
Fe1 Fe1 La2 115.85(7) 74 74
C1 Fe1 La2 164.0(4) . 28
C1 Fe1 La2 59.42(5) 9 28
C1 Fe1 La2 59.42(5) 5 28
Fe1 Fe1 La2 115.85(7) 28 28
Fe1 Fe1 La2 65.27(6) 51 28
Fe1 Fe1 La2 65.27(6) 74 28
La2 Fe1 La2 117.38(4) 74 28
C1 Fe1 La2 59.42(5) . 51
C1 Fe1 La2 59.42(5) 9 51
C1 Fe1 La2 164.0(4) 5 51
Fe1 Fe1 La2 65.27(6) 28 51
Fe1 Fe1 La2 115.85(7) 51 51
Fe1 Fe1 La2 65.27(6) 74 51
La2 Fe1 La2 117.38(4) 74 51
La2 Fe1 La2 117.38(4) 28 51
C1 Fe1 La1 115.5(3) . 5
C1 Fe1 La1 115.5(3) 9 5
C1 Fe1 La1 52.0(4) 5 5
Fe1 Fe1 La1 141.63(3) 28 5
Fe1 Fe1 La1 100.14(5) 51 5
Fe1 Fe1 La1 141.63(3) 74 5
La2 Fe1 La1 76.71(3) 74 5
La2 Fe1 La1 76.71(3) 28 5
La2 Fe1 La1 144.02(11) 51 5
C1 Fe1 La1 115.5(3) . 9
C1 Fe1 La1 52.0(4) 9 9
C1 Fe1 La1 115.5(3) 5 9
Fe1 Fe1 La1 141.63(3) 28 9
Fe1 Fe1 La1 141.63(3) 51 9
Fe1 Fe1 La1 100.14(5) 74 9
La2 Fe1 La1 144.02(11) 74 9
La2 Fe1 La1 76.71(3) 28 9
La2 Fe1 La1 76.71(3) 51 9
La1 Fe1 La1 74.90(7) 5 9
C1 Fe1 La1 52.0(4) . .
C1 Fe1 La1 115.5(3) 9 .
C1 Fe1 La1 115.5(3) 5 .
Fe1 Fe1 La1 100.14(5) 28 .
Fe1 Fe1 La1 141.63(3) 51 .
Fe1 Fe1 La1 141.63(3) 74 .
La2 Fe1 La1 76.71(3) 74 .
La2 Fe1 La1 144.02(11) 28 .
La2 Fe1 La1 76.71(3) 51 .
La1 Fe1 La1 74.90(7) 5 .
La1 Fe1 La1 74.90(7) 9 .
Fe1 C1 Fe1 83.7(8) 28 .
Fe1 C1 La1 91.68(12) 28 121
Fe1 C1 La1 175.4(7) . 121
Fe1 C1 La1 175.4(7) 28 .
Fe1 C1 La1 91.68(12) . .
La1 C1 La1 92.9(6) 121 .
Fe1 C1 La2 82.2(3) 28 51
Fe1 C1 La2 82.2(3) . 51
La1 C1 La2 97.2(2) 121 51
La1 C1 La2 97.2(2) . 51
Fe1 C1 La2 82.2(3) 28 74
Fe1 C1 La2 82.2(3) . 74
La1 C1 La2 97.2(2) 121 74
La1 C1 La2 97.2(2) . 74
La2 C1 La2 158.9(8) 51 74

loop_
_geom_bond_atom_site_label_1
_geom_bond_atom_site_label_2
_geom_bond_distance
_geom_bond_site_symmetry_2
Bi1 La2 3.4090(9) 28
Bi1 La2 3.4090(9) 25_544
Bi1 La2 3.4090(9) 123_554
Bi1 La2 3.4090(9) 122_545
Bi1 La1 3.4398(7) 106
Bi1 La1 3.4398(7) 6
Bi1 La1 3.4398(7) 5
Bi1 La1 3.4398(7) 9
Bi1 La3 3.4467(11) 25_544
Bi2 La1 3.9654(11) .
Bi2 La1 3.9655(11) 105
Bi2 La1 3.9655(11) 97
Bi2 La1 3.9655(11) 9
Bi2 La1 3.9655(11) 101
Bi2 La1 3.9655(11) 5
Bi2 La1 3.9655(11) 106
Bi2 La1 3.9655(11) 6
Bi2 La1 3.9655(11) 102
Bi2 La1 3.9655(11) 98
Bi2 La1 3.9655(11) 2
Bi2 La1 3.9655(11) 10
La1 C1 2.570(13) 121
La1 C1 2.570(13) .
La1 Fe1 3.261(3) .
La1 Fe1 3.261(3) 100
La1 Bi1 3.4398(7) 5
La1 Bi1 3.4398(7) 9
La1 La1 3.727(2) 121
La1 La2 3.9385(6) 51
La1 La2 3.9385(6) 74
La1 La2 3.9385(6) 171_455
La1 La2 3.9385(6) 146_455
La2 C1 2.678(4) 30
La2 C1 2.678(4) 74
La2 C1 2.678(4) 58
La2 Fe1 3.0821(14) 28
La2 Fe1 3.0821(14) 51
La2 Fe1 3.0821(14) 74
La2 Bi1 3.4090(9) 81
La2 Bi1 3.4090(9) 53
La2 Bi1 3.4090(9) 25
La2 La3 3.9138(14) .
La2 La1 3.9385(6) 30
La2 La1 3.9385(6) 74
La3 Bi1 3.4468(11) 177_556
La3 Bi1 3.4468(11) 81
La3 Bi1 3.4468(11) 25
La3 Bi1 3.4468(11) 121_655
La3 Bi1 3.4468(11) 53
La3 Bi1 3.4468(11) 149_565
La3 La2 3.9138(14) 97_666
La3 La2 3.9138(14) 100_655
La3 La2 3.9138(14) 2_665
La3 La2 3.9138(14) 98_556
La3 La2 3.9138(14) 3_656
Fe1 C1 1.933(14) .
Fe1 C1 1.933(14) 9
Fe1 C1 1.933(14) 5
Fe1 Fe1 2.579(6) 28
Fe1 Fe1 2.579(6) 51
Fe1 Fe1 2.579(6) 74
Fe1 La2 3.0821(14) 74
Fe1 La2 3.0821(14) 28
Fe1 La2 3.0821(14) 51
Fe1 La1 3.261(3) 5
Fe1 La1 3.261(3) 9
C1 Fe1 1.933(14) 28
C1 La1 2.570(13) 121
C1 La2 2.678(4) 51
C1 La2 2.678(4) 74
